data_7063943
loop_
_publ_author_name
'Leitner, Zden\<ek'
'C\'isa\<rov\'a, Ivana'
'Kalb\'a\<cov\'a Vejpravov\'a, Jana'
'\<St\<epni\<cka, Petr'

_publ_section_title
;
 Synthesis and coordination behaviour of a protic phosphinoferrocene
 amidine
;
_journal_issue 36
_journal_name_full 'New Journal of Chemistry'
_journal_page_first 15723
_journal_page_last 15735
_journal_paper_doi 10.1039/D5NJ02886H
_journal_volume 49
_journal_year 2025
_chemical_formula_moiety 'C44 H42 Fe N2 P2 Pd, 2(F6 P)'
_chemical_formula_sum 'C44 H42 F12 Fe N2 P4 Pd'
_chemical_formula_weight 1112.92
_space_group_crystal_system triclinic
_space_group_IT_number 2
_space_group_name_Hall '-P 1'
_space_group_name_H-M_alt 'P -1'
_atom_sites_solution_hydrogens mixed
_atom_sites_solution_primary direct
_atom_sites_solution_secondary difmap
_audit_creation_method SHELXL-2017/1
_audit_update_record
;
2025-07-02 deposited with the CCDC.	2025-08-04 downloaded from the CCDC.
;
_cell_angle_alpha 79.9100(10)
_cell_angle_beta 74.3560(10)
_cell_angle_gamma 82.8450(10)
_cell_formula_units_Z 2
_cell_length_a 10.4519(4)
_cell_length_b 14.3820(6)
_cell_length_c 15.3656(6)
_cell_measurement_reflns_used 9886
_cell_measurement_temperature 120(2)
_cell_measurement_theta_max 28.25
_cell_measurement_theta_min 2.37
_cell_volume 2182.49(15)
_computing_cell_refinement 'SAINT V8.40B (Bruker AXS LLC, 2019)'
_computing_data_collection 'Bruker Instrument Service v8.5.0.27 Release'
_computing_data_reduction 'SAINT V8.40B (Bruker AXS LLC, 2019)'
_computing_molecular_graphics 'PLATON (Spek, 2017)'
_computing_publication_material 'PLATON (Spek, 2017)'
_computing_structure_refinement 'SHELXL-2017/1 (Sheldrick, 2017)'
_computing_structure_solution 'SHELXT 2018 (Sheldrick, 2018)'
_diffrn_ambient_temperature 120(2)
_diffrn_measured_fraction_theta_full 0.997
_diffrn_measured_fraction_theta_max 0.997
_diffrn_measurement_device_type 'Bruker D8 VENTURE Kappa Duo'
_diffrn_measurement_method '\f and \w scans'
_diffrn_radiation_monochromator 'Quazar Mo multilayer optic'
_diffrn_radiation_source 'I\mS micro-focus sealed tube'
_diffrn_radiation_type MoK\a
_diffrn_radiation_wavelength 0.71073
_diffrn_reflns_av_R_equivalents 0.0205
_diffrn_reflns_av_unetI/netI 0.0178
_diffrn_reflns_Laue_measured_fraction_full 0.997
_diffrn_reflns_Laue_measured_fraction_max 0.997
_diffrn_reflns_limit_h_max 13
_diffrn_reflns_limit_h_min -13
_diffrn_reflns_limit_k_max 19
_diffrn_reflns_limit_k_min -19
_diffrn_reflns_limit_l_max 20
_diffrn_reflns_limit_l_min -20
_diffrn_reflns_number 44164
_diffrn_reflns_point_group_measured_fraction_full 0.997
_diffrn_reflns_point_group_measured_fraction_max 0.997
_diffrn_reflns_theta_full 25.242
_diffrn_reflns_theta_max 28.264
_diffrn_reflns_theta_min 2.030
_exptl_absorpt_coefficient_mu 0.979
_exptl_absorpt_correction_T_max 0.88
_exptl_absorpt_correction_T_min 0.78
_exptl_absorpt_correction_type multi-scan
_exptl_absorpt_process_details
;
Krause, L., Herbst-Irmer, R., Sheldrick, G. M., Stalke, D. (2015).
J. Appl. Cryst. 48, 3-10.
;
_exptl_crystal_colour red-blue
_exptl_crystal_density_diffrn 1.694
_exptl_crystal_description prism
_exptl_crystal_F_000 1120
_exptl_crystal_size_max 0.36
_exptl_crystal_size_mid 0.20
_exptl_crystal_size_min 0.13
_refine_diff_density_max 0.642
_refine_diff_density_min -0.592
_refine_diff_density_rms 0.056
_refine_ls_extinction_method none
_refine_ls_goodness_of_fit_ref 1.044
_refine_ls_hydrogen_treatment constr
_refine_ls_matrix_type full
_refine_ls_number_parameters 590
_refine_ls_number_reflns 10795
_refine_ls_number_restraints 6
_refine_ls_restrained_S_all 1.047
_refine_ls_R_factor_all 0.0221
_refine_ls_R_factor_gt 0.0212
_refine_ls_shift/su_max 0.007
_refine_ls_shift/su_mean 0.000
_refine_ls_structure_factor_coef Fsqd
_refine_ls_weighting_details 'w=1/[\s^2^(Fo^2^)+(0.0200P)^2^+1.6908P] where P=(Fo^2^+2Fc^2^)/3'
_refine_ls_weighting_scheme calc
_refine_ls_wR_factor_gt 0.0525
_refine_ls_wR_factor_ref 0.0530
_reflns_Friedel_coverage 0.000
_reflns_number_gt 10366
_reflns_number_total 10795
_reflns_threshold_expression 'I > 2\s(I)'
_cod_data_source_file d5nj02886h2.cif
_cod_data_source_block zl297
_cod_depositor_comments
;
The following automatic conversions were performed:

data name '__computing_data_collection' was replaced with
'_computing_data_collection'.

Automatic conversion script
Id: cif_correct_tags 8170 2020-07-09 18:12:32Z antanas 

 Adding full bibliography for 7063939--7063948.cif.
;
_cod_database_code 7063943
_shelx_shelxl_version_number 2017/1
_shelx_space_group_comment
;
The symmetry employed for this shelxl refinement is uniquely defined
by the following loop, which should always be used as a source of
symmetry information in preference to the above space-group names.
They are only intended as comments.
;
_shelx_estimated_absorpt_t_min 0.720
_shelx_estimated_absorpt_t_max 0.883

loop_
_space_group_symop_operation_xyz
'x, y, z'
'-x, -y, -z'

loop_
_atom_site_label
_atom_site_type_symbol
_atom_site_fract_x
_atom_site_fract_y
_atom_site_fract_z
_atom_site_U_iso_or_equiv
_atom_site_adp_type
_atom_site_occupancy
_atom_site_site_symmetry_order
_atom_site_calc_flag
_atom_site_refinement_flags_posn
_atom_site_refinement_flags_adp
_atom_site_refinement_flags_occupancy
_atom_site_disorder_assembly
_atom_site_disorder_group
Pd1 Pd 0.71371(2) 0.78489(2) 0.75647(2) 0.01259(3) Uani 1 1 d . . . . .
Fe1 Fe 0.63943(2) 0.97638(2) 0.69016(2) 0.01570(5) Uani 1 1 d . . . . .
P1 P 0.60892(3) 0.83341(2) 0.88809(2) 0.01300(6) Uani 1 1 d . . . . .
P2 P 0.78815(3) 0.63422(2) 0.80681(2) 0.01169(6) Uani 1 1 d . . . . .
N1 N 0.78558(14) 0.78807(8) 0.61890(8) 0.0210(2) Uani 1 1 d . . . . .
N2 N 0.92417(15) 0.77226(9) 0.47433(8) 0.0255(3) Uani 1 1 d . . . . .
H2N H 0.898071 0.822744 0.455892 0.031 Uiso 1 1 d R U . . .
C1 C 0.73880(17) 0.88214(10) 0.59598(9) 0.0225(3) Uani 1 1 d . . . . .
C2 C 0.6065(2) 0.91294(11) 0.58792(12) 0.0326(4) Uani 1 1 d . . . . .
H2 H 0.535623 0.874085 0.596583 0.039 Uiso 1 1 calc R U . . .
C3 C 0.6019(2) 1.01326(12) 0.56438(12) 0.0399(5) Uani 1 1 d . . . . .
H3 H 0.527295 1.053273 0.552350 0.048 Uiso 1 1 calc R U . . .
C4 C 0.7261(2) 1.04355(11) 0.56180(10) 0.0354(4) Uani 1 1 d . . . . .
H4 H 0.748856 1.107348 0.547670 0.042 Uiso 1 1 calc R U . . .
C5 C 0.81145(19) 0.96361(11) 0.58367(10) 0.0272(3) Uani 1 1 d . . . . .
H5 H 0.899793 0.963910 0.589121 0.033 Uiso 1 1 calc R U . . .
C6 C 0.58206(13) 0.95196(9) 0.83473(9) 0.0156(2) Uani 1 1 d . . . . .
C7 C 0.46903(14) 0.98330(10) 0.79751(11) 0.0216(3) Uani 1 1 d . . . . .
H7 H 0.393082 0.949319 0.806395 0.026 Uiso 1 1 calc R U . . .
C8 C 0.49116(15) 1.07361(10) 0.74542(10) 0.0216(3) Uani 1 1 d . . . . .
H8 H 0.431539 1.111585 0.714136 0.026 Uiso 1 1 calc R U . . .
C9 C 0.61770(15) 1.09815(9) 0.74765(9) 0.0185(3) Uani 1 1 d . . . . .
H9 H 0.656466 1.155552 0.718452 0.022 Uiso 1 1 calc R U . . .
C10 C 0.67650(14) 1.02282(9) 0.80065(9) 0.0166(2) Uani 1 1 d . . . . .
H10 H 0.762250 1.019688 0.811620 0.020 Uiso 1 1 calc R U . . .
C11 C 0.87422(16) 0.74200(10) 0.56127(10) 0.0218(3) Uani 1 1 d . . . . .
H11 H 0.905963 0.680336 0.584378 0.026 Uiso 1 1 calc R U . . .
C12 C 0.69617(13) 0.83354(9) 0.97448(9) 0.0157(2) Uani 1 1 d . . . . .
C13 C 0.81822(15) 0.87385(11) 0.94737(12) 0.0261(3) Uani 1 1 d . . . . .
H13 H 0.854375 0.897715 0.884927 0.031 Uiso 1 1 calc R U . . .
C14 C 0.88621(18) 0.87879(12) 1.01210(14) 0.0347(4) Uani 1 1 d . . . . .
H14 H 0.966894 0.909162 0.994602 0.042 Uiso 1 1 calc R U . . .
C15 C 0.83679(19) 0.83953(13) 1.10238(13) 0.0345(4) Uani 1 1 d . . . . .
H15 H 0.883294 0.843555 1.146692 0.041 Uiso 1 1 calc R U . . .
C16 C 0.72027(17) 0.79463(13) 1.12805(11) 0.0306(4) Uani 1 1 d . . . . .
H16 H 0.689222 0.765136 1.189379 0.037 Uiso 1 1 calc R U . . .
C17 C 0.64790(15) 0.79228(11) 1.06462(10) 0.0212(3) Uani 1 1 d . . . . .
H17 H 0.566446 0.762819 1.082712 0.025 Uiso 1 1 calc R U . . .
C18 C 0.44305(13) 0.79730(10) 0.94135(9) 0.0168(2) Uani 1 1 d . . . . .
C19 C 0.35741(14) 0.84601(11) 1.00860(10) 0.0215(3) Uani 1 1 d . . . . .
H19 H 0.388526 0.895395 1.029217 0.026 Uiso 1 1 calc R U . . .
C20 C 0.22729(15) 0.82221(12) 1.04512(11) 0.0267(3) Uani 1 1 d . . . . .
H20 H 0.169150 0.855094 1.090922 0.032 Uiso 1 1 calc R U . . .
C21 C 0.18211(16) 0.75028(12) 1.01467(13) 0.0305(4) Uani 1 1 d . . . . .
H21 H 0.093032 0.733736 1.040095 0.037 Uiso 1 1 calc R U . . .
C22 C 0.26555(16) 0.70249(11) 0.94767(13) 0.0302(4) Uani 1 1 d . . . . .
H22 H 0.233633 0.653563 0.926921 0.036 Uiso 1 1 calc R U . . .
C23 C 0.39634(15) 0.72599(10) 0.91055(11) 0.0231(3) Uani 1 1 d . . . . .
H23 H 0.453655 0.693362 0.864237 0.028 Uiso 1 1 calc R U . . .
C24 C 1.0233(2) 0.71784(14) 0.40989(12) 0.0361(4) Uani 1 1 d . . . . .
H24A H 1.106455 0.749444 0.394849 0.043 Uiso 0.677(6) 1 d R U P A 1
H24B H 1.010705 0.650235 0.437537 0.043 Uiso 0.323(6) 1 d R U P A 2
C25 C 1.0586(3) 0.61934(19) 0.44676(17) 0.0362(8) Uani 0.677(6) 1 d . . P A 1
H25A H 1.099423 0.618822 0.497259 0.054 Uiso 0.677(6) 1 calc R U P A 1
H25B H 1.121830 0.588583 0.398498 0.054 Uiso 0.677(6) 1 calc R U P A 1
H25C H 0.977919 0.585012 0.469072 0.054 Uiso 0.677(6) 1 calc R U P A 1
C25D C 1.1418(7) 0.7281(9) 0.4179(6) 0.077(3) Uani 0.323(6) 1 d . U P A 2
H25D H 1.159888 0.794980 0.400675 0.116 Uiso 0.323(6) 1 calc R U P A 2
H25E H 1.208717 0.690009 0.377757 0.116 Uiso 0.323(6) 1 calc R U P A 2
H25F H 1.145751 0.706971 0.481431 0.116 Uiso 0.323(6) 1 calc R U P A 2
C26 C 0.98144(18) 0.72763(12) 0.32222(11) 0.0279(3) Uani 1 1 d . . . . .
H26A H 0.970084 0.794920 0.297678 0.042 Uiso 1 1 calc R U . . .
H26B H 0.896907 0.699041 0.334083 0.042 Uiso 1 1 calc R U . . .
H26C H 1.050037 0.695323 0.277778 0.042 Uiso 1 1 calc R U . . .
C27 C 0.77700(13) 0.60047(9) 0.92830(9) 0.0138(2) Uani 1 1 d . . . . .
C28 C 0.88408(14) 0.60726(10) 0.96424(10) 0.0190(3) Uani 1 1 d . . . . .
H28 H 0.964957 0.629278 0.925078 0.023 Uiso 1 1 calc R U . . .
C29 C 0.87225(16) 0.58176(11) 1.05750(11) 0.0246(3) Uani 1 1 d . . . . .
H29 H 0.945100 0.586764 1.081894 0.030 Uiso 1 1 calc R U . . .
C30 C 0.75517(17) 0.54917(11) 1.11493(10) 0.0256(3) Uani 1 1 d . . . . .
H30 H 0.748102 0.531096 1.178445 0.031 Uiso 1 1 calc R U . . .
C31 C 0.64811(16) 0.54288(11) 1.07974(10) 0.0226(3) Uani 1 1 d . . . . .
H31 H 0.567686 0.520426 1.119181 0.027 Uiso 1 1 calc R U . . .
C32 C 0.65822(14) 0.56931(10) 0.98713(9) 0.0173(3) Uani 1 1 d . . . . .
H32 H 0.583935 0.566213 0.963524 0.021 Uiso 1 1 calc R U . . .
C33 C 0.70760(13) 0.54321(9) 0.77787(9) 0.0142(2) Uani 1 1 d . . . . .
C34 C 0.71939(14) 0.44892(10) 0.81991(9) 0.0169(2) Uani 1 1 d . . . . .
H34 H 0.764440 0.432811 0.867230 0.020 Uiso 1 1 calc R U . . .
C35 C 0.66518(15) 0.37906(10) 0.79237(10) 0.0206(3) Uani 1 1 d . . . . .
H35 H 0.672634 0.315285 0.821258 0.025 Uiso 1 1 calc R U . . .
C36 C 0.60005(15) 0.40216(11) 0.72266(11) 0.0230(3) Uani 1 1 d . . . . .
H36 H 0.563222 0.354175 0.703947 0.028 Uiso 1 1 calc R U . . .
C37 C 0.58881(15) 0.49516(11) 0.68045(10) 0.0221(3) Uani 1 1 d . . . . .
H37 H 0.545028 0.510671 0.632434 0.027 Uiso 1 1 calc R U . . .
C38 C 0.64157(14) 0.56598(10) 0.70823(9) 0.0179(3) Uani 1 1 d . . . . .
H38 H 0.632564 0.629789 0.679745 0.022 Uiso 1 1 calc R U . . .
C39 C 0.96385(13) 0.61582(9) 0.74970(9) 0.0143(2) Uani 1 1 d . . . . .
C40 C 1.01821(14) 0.53323(10) 0.71287(10) 0.0195(3) Uani 1 1 d . . . . .
H40 H 0.964071 0.482500 0.720646 0.023 Uiso 1 1 calc R U . . .
C41 C 1.15152(15) 0.52505(12) 0.66479(11) 0.0264(3) Uani 1 1 d . . . . .
H41 H 1.188169 0.468739 0.639797 0.032 Uiso 1 1 calc R U . . .
C42 C 1.23064(15) 0.59841(12) 0.65329(11) 0.0289(3) Uani 1 1 d . . . . .
H42 H 1.321319 0.592874 0.619728 0.035 Uiso 1 1 calc R U . . .
C43 C 1.17818(16) 0.67999(12) 0.69055(13) 0.0311(4) Uani 1 1 d . . . . .
H43 H 1.233305 0.729992 0.683382 0.037 Uiso 1 1 calc R U . . .
C44 C 1.04489(15) 0.68909(10) 0.73851(11) 0.0244(3) Uani 1 1 d . . . . .
H44 H 1.009106 0.745439 0.763686 0.029 Uiso 1 1 calc R U . . .
P3 P 0.88729(4) 1.02165(3) 0.27767(3) 0.02451(8) Uani 1 1 d . . . . .
F31 F 0.92861(12) 0.95842(7) 0.36484(7) 0.0381(2) Uani 1 1 d . . . . .
F32 F 0.77842(16) 1.08197(9) 0.34323(10) 0.0639(4) Uani 1 1 d . . . . .
F33 F 0.99833(13) 1.09197(7) 0.27125(8) 0.0410(3) Uani 1 1 d . . . . .
F34 F 0.84871(12) 1.08437(10) 0.19110(8) 0.0495(3) Uani 1 1 d . . . . .
F35 F 0.99902(10) 0.96029(7) 0.21195(7) 0.0337(2) Uani 1 1 d . . . . .
F36 F 0.78230(11) 0.94839(9) 0.28335(8) 0.0427(3) Uani 1 1 d . . . . .
P4 P 0.56893(4) 0.69879(2) 0.45264(2) 0.01537(7) Uani 1 1 d . . . . .
F41 F 0.50174(9) 0.71495(7) 0.55634(6) 0.02679(19) Uani 1 1 d . . . . .
F42 F 0.69711(9) 0.64384(6) 0.48257(6) 0.02523(18) Uani 1 1 d . . . . .
F43 F 0.63650(10) 0.79689(6) 0.43348(7) 0.02646(19) Uani 1 1 d . . . . .
F44 F 0.44079(10) 0.75388(7) 0.42239(7) 0.0297(2) Uani 1 1 d . . . . .
F45 F 0.50120(10) 0.60142(6) 0.47119(6) 0.02522(19) Uani 1 1 d . . . . .
F46 F 0.63653(10) 0.68290(7) 0.34879(6) 0.0286(2) Uani 1 1 d . . . . .

loop_
_atom_site_aniso_label
_atom_site_aniso_U_11
_atom_site_aniso_U_22
_atom_site_aniso_U_33
_atom_site_aniso_U_23
_atom_site_aniso_U_13
_atom_site_aniso_U_12
Pd1 0.01701(5) 0.01031(5) 0.01052(5) -0.00246(3) -0.00509(4) 0.00346(3)
Fe1 0.02478(10) 0.01094(9) 0.01493(9) -0.00481(7) -0.01209(8) 0.00498(7)
P1 0.01327(15) 0.01366(15) 0.01225(15) -0.00352(11) -0.00377(12) 0.00167(11)
P2 0.01292(14) 0.01048(14) 0.01140(14) -0.00145(11) -0.00364(11) 0.00104(11)
N1 0.0372(7) 0.0136(5) 0.0115(5) -0.0025(4) -0.0083(5) 0.0067(5)
N2 0.0406(8) 0.0188(6) 0.0143(6) -0.0032(5) -0.0070(5) 0.0095(5)
C1 0.0430(9) 0.0147(6) 0.0111(6) -0.0050(5) -0.0118(6) 0.0077(6)
C2 0.0558(11) 0.0218(7) 0.0337(9) -0.0158(6) -0.0341(8) 0.0137(7)
C3 0.0797(14) 0.0233(8) 0.0276(8) -0.0134(7) -0.0389(9) 0.0243(9)
C4 0.0768(14) 0.0152(7) 0.0118(7) -0.0025(5) -0.0116(8) 0.0064(8)
C5 0.0469(10) 0.0179(7) 0.0115(6) -0.0035(5) 0.0007(6) 0.0013(6)
C6 0.0176(6) 0.0145(6) 0.0154(6) -0.0057(5) -0.0051(5) 0.0034(5)
C7 0.0187(7) 0.0182(7) 0.0284(7) -0.0023(6) -0.0099(6) 0.0035(5)
C8 0.0237(7) 0.0155(6) 0.0259(7) -0.0056(5) -0.0092(6) 0.0077(5)
C9 0.0268(7) 0.0121(6) 0.0176(6) -0.0069(5) -0.0062(5) 0.0025(5)
C10 0.0218(6) 0.0169(6) 0.0137(6) -0.0069(5) -0.0064(5) 0.0001(5)
C11 0.0339(8) 0.0158(6) 0.0159(6) -0.0034(5) -0.0088(6) 0.0047(6)
C12 0.0166(6) 0.0159(6) 0.0158(6) -0.0050(5) -0.0065(5) 0.0029(5)
C13 0.0218(7) 0.0255(7) 0.0315(8) 0.0055(6) -0.0131(6) -0.0032(6)
C14 0.0313(9) 0.0257(8) 0.0556(12) -0.0010(8) -0.0287(8) -0.0026(7)
C15 0.0416(10) 0.0346(9) 0.0398(10) -0.0203(8) -0.0299(8) 0.0146(7)
C16 0.0334(8) 0.0417(9) 0.0163(7) -0.0113(6) -0.0095(6) 0.0160(7)
C17 0.0196(7) 0.0270(7) 0.0152(6) -0.0050(5) -0.0029(5) 0.0046(5)
C18 0.0146(6) 0.0172(6) 0.0185(6) -0.0020(5) -0.0052(5) 0.0011(5)
C19 0.0186(7) 0.0231(7) 0.0220(7) -0.0059(6) -0.0034(5) 0.0008(5)
C20 0.0183(7) 0.0290(8) 0.0279(8) -0.0023(6) -0.0010(6) 0.0031(6)
C21 0.0159(7) 0.0252(8) 0.0459(10) 0.0036(7) -0.0054(7) -0.0024(6)
C22 0.0218(7) 0.0198(7) 0.0520(11) -0.0061(7) -0.0138(7) -0.0021(6)
C23 0.0197(7) 0.0192(7) 0.0322(8) -0.0075(6) -0.0091(6) 0.0021(5)
C24 0.0415(10) 0.0413(10) 0.0236(8) -0.0133(7) -0.0100(7) 0.0189(8)
C25 0.0436(16) 0.0367(15) 0.0201(12) -0.0062(10) -0.0041(10) 0.0212(12)
C25D 0.023(3) 0.159(8) 0.057(5) -0.056(5) -0.004(3) 0.009(4)
C26 0.0371(9) 0.0254(7) 0.0183(7) -0.0070(6) -0.0032(6) 0.0049(6)
C27 0.0169(6) 0.0113(5) 0.0131(6) -0.0017(4) -0.0051(5) 0.0019(4)
C28 0.0175(6) 0.0216(7) 0.0186(6) -0.0027(5) -0.0068(5) 0.0003(5)
C29 0.0276(8) 0.0287(8) 0.0216(7) -0.0047(6) -0.0142(6) 0.0021(6)
C30 0.0373(9) 0.0259(7) 0.0137(6) -0.0009(5) -0.0093(6) 0.0004(6)
C31 0.0266(7) 0.0226(7) 0.0156(6) -0.0022(5) -0.0004(5) -0.0033(6)
C32 0.0178(6) 0.0175(6) 0.0166(6) -0.0033(5) -0.0041(5) -0.0006(5)
C33 0.0139(6) 0.0152(6) 0.0138(6) -0.0031(5) -0.0034(5) -0.0008(5)
C34 0.0179(6) 0.0166(6) 0.0166(6) -0.0010(5) -0.0060(5) -0.0016(5)
C35 0.0233(7) 0.0158(6) 0.0232(7) -0.0021(5) -0.0065(6) -0.0031(5)
C36 0.0250(7) 0.0231(7) 0.0249(7) -0.0078(6) -0.0088(6) -0.0053(6)
C37 0.0235(7) 0.0262(7) 0.0203(7) -0.0052(6) -0.0108(6) -0.0021(6)
C38 0.0196(6) 0.0183(6) 0.0166(6) -0.0019(5) -0.0071(5) 0.0004(5)
C39 0.0140(6) 0.0140(6) 0.0130(6) 0.0008(4) -0.0026(5) 0.0006(5)
C40 0.0190(6) 0.0176(6) 0.0207(7) -0.0056(5) -0.0025(5) 0.0010(5)
C41 0.0220(7) 0.0287(8) 0.0247(7) -0.0085(6) -0.0005(6) 0.0064(6)
C42 0.0162(7) 0.0363(9) 0.0265(8) 0.0032(7) 0.0011(6) 0.0011(6)
C43 0.0210(7) 0.0254(8) 0.0417(10) 0.0039(7) -0.0021(7) -0.0078(6)
C44 0.0211(7) 0.0163(6) 0.0333(8) -0.0022(6) -0.0033(6) -0.0023(5)
P3 0.0270(2) 0.02149(18) 0.02187(19) 0.00103(14) -0.00409(15) -0.00073(15)
F31 0.0638(7) 0.0244(5) 0.0294(5) 0.0050(4) -0.0210(5) -0.0085(5)
F32 0.0757(10) 0.0389(7) 0.0502(8) -0.0045(6) 0.0174(7) 0.0197(6)
F33 0.0608(7) 0.0207(5) 0.0470(7) 0.0019(4) -0.0226(6) -0.0137(5)
F34 0.0425(6) 0.0585(8) 0.0416(7) 0.0198(6) -0.0180(5) -0.0033(6)
F35 0.0284(5) 0.0332(5) 0.0371(6) -0.0114(4) 0.0021(4) -0.0073(4)
F36 0.0261(5) 0.0517(7) 0.0477(7) 0.0027(5) -0.0062(5) -0.0154(5)
P4 0.02008(16) 0.01267(15) 0.01389(15) -0.00186(12) -0.00569(13) -0.00039(12)
F41 0.0299(5) 0.0313(5) 0.0191(4) -0.0108(4) -0.0010(4) -0.0036(4)
F42 0.0251(4) 0.0246(4) 0.0269(5) -0.0021(4) -0.0118(4) 0.0040(3)
F43 0.0328(5) 0.0171(4) 0.0314(5) -0.0003(4) -0.0110(4) -0.0077(4)
F44 0.0289(5) 0.0238(5) 0.0402(6) -0.0020(4) -0.0196(4) 0.0038(4)
F45 0.0348(5) 0.0163(4) 0.0264(5) -0.0021(3) -0.0090(4) -0.0078(4)
F46 0.0373(5) 0.0341(5) 0.0139(4) -0.0055(4) -0.0036(4) -0.0048(4)

loop_
_atom_type_symbol
_atom_type_description
_atom_type_scat_dispersion_real
_atom_type_scat_dispersion_imag
_atom_type_scat_source
C C 0.0033 0.0016 'International Tables Vol C Tables 4.2.6.8 and 6.1.1.4'
H H 0.0000 0.0000 'International Tables Vol C Tables 4.2.6.8 and 6.1.1.4'
F F 0.0171 0.0103 'International Tables Vol C Tables 4.2.6.8 and 6.1.1.4'
Fe Fe 0.3463 0.8444 'International Tables Vol C Tables 4.2.6.8 and 6.1.1.4'
N N 0.0061 0.0033 'International Tables Vol C Tables 4.2.6.8 and 6.1.1.4'
P P 0.1023 0.0942 'International Tables Vol C Tables 4.2.6.8 and 6.1.1.4'
Pd Pd -0.9988 1.0072 'International Tables Vol C Tables 4.2.6.8 and 6.1.1.4'

loop_
_geom_angle_atom_site_label_1
_geom_angle_atom_site_label_2
_geom_angle_atom_site_label_3
_geom_angle
_geom_angle_site_symmetry_1
_geom_angle_site_symmetry_3
_geom_angle_publ_flag
N1 Pd1 P1 159.35(3) . . ?
N1 Pd1 P2 100.22(3) . . ?
P1 Pd1 P2 100.430(13) . . ?
N1 Pd1 C1 32.70(4) . . ?
P1 Pd1 C1 126.66(3) . . ?
P2 Pd1 C1 132.90(3) . . ?
N1 Pd1 Fe1 78.51(3) . . ?
P1 Pd1 Fe1 80.905(10) . . ?
P2 Pd1 Fe1 176.028(10) . . ?
C1 Pd1 Fe1 45.84(3) . . ?
C3 Fe1 C4 40.19(9) . . ?
C3 Fe1 C9 107.68(6) . . ?
C4 Fe1 C9 92.78(6) . . ?
C3 Fe1 C8 91.90(7) . . ?
C4 Fe1 C8 104.54(6) . . ?
C9 Fe1 C8 40.38(6) . . ?
C3 Fe1 C2 40.47(7) . . ?
C4 Fe1 C2 67.80(8) . . ?
C9 Fe1 C2 146.78(6) . . ?
C8 Fe1 C2 116.48(7) . . ?
C3 Fe1 C10 146.68(6) . . ?
C4 Fe1 C10 117.45(7) . . ?
C9 Fe1 C10 40.14(5) . . ?
C8 Fe1 C10 67.87(6) . . ?
C2 Fe1 C10 172.83(6) . . ?
C3 Fe1 C7 113.38(8) . . ?
C4 Fe1 C7 142.11(7) . . ?
C9 Fe1 C7 67.47(6) . . ?
C8 Fe1 C7 39.84(6) . . ?
C2 Fe1 C7 111.22(7) . . ?
C10 Fe1 C7 68.04(6) . . ?
C3 Fe1 C5 67.51(8) . . ?
C4 Fe1 C5 39.85(7) . . ?
C9 Fe1 C5 114.41(6) . . ?
C8 Fe1 C5 142.41(6) . . ?
C2 Fe1 C5 67.99(8) . . ?
C10 Fe1 C5 112.46(6) . . ?
C7 Fe1 C5 177.74(6) . . ?
C3 Fe1 C6 153.43(8) . . ?
C4 Fe1 C6 157.34(6) . . ?
C9 Fe1 C6 66.86(5) . . ?
C8 Fe1 C6 66.85(5) . . ?
C2 Fe1 C6 134.83(7) . . ?
C10 Fe1 C6 40.18(5) . . ?
C7 Fe1 C6 40.05(5) . . ?
C5 Fe1 C6 139.00(6) . . ?
C3 Fe1 C1 66.39(6) . . ?
C4 Fe1 C1 66.09(6) . . ?
C9 Fe1 C1 154.06(6) . . ?
C8 Fe1 C1 155.88(6) . . ?
C2 Fe1 C1 39.77(6) . . ?
C10 Fe1 C1 136.22(6) . . ?
C7 Fe1 C1 138.47(6) . . ?
C5 Fe1 C1 39.65(6) . . ?
C6 Fe1 C1 129.85(5) . . ?
C3 Fe1 Pd1 121.40(5) . . ?
C4 Fe1 Pd1 123.34(5) . . ?
C9 Fe1 Pd1 130.90(4) . . ?
C8 Fe1 Pd1 131.98(4) . . ?
C2 Fe1 Pd1 81.77(4) . . ?
C10 Fe1 Pd1 91.12(4) . . ?
C7 Fe1 Pd1 92.68(4) . . ?
C5 Fe1 Pd1 85.12(4) . . ?
C6 Fe1 Pd1 69.61(4) . . ?
C1 Fe1 Pd1 60.24(4) . . ?
C6 P1 C12 109.16(6) . . ?
C6 P1 C18 104.03(6) . . ?
C12 P1 C18 109.68(6) . . ?
C6 P1 Pd1 92.54(4) . . ?
C12 P1 Pd1 120.71(5) . . ?
C18 P1 Pd1 117.48(5) . . ?
C33 P2 C39 105.46(6) . . ?
C33 P2 C27 104.48(6) . . ?
C39 P2 C27 105.62(6) . . ?
C33 P2 Pd1 113.59(4) . . ?
C39 P2 Pd1 108.23(4) . . ?
C27 P2 Pd1 118.48(4) . . ?
C11 N1 C1 122.66(13) . . ?
C11 N1 Pd1 139.37(10) . . ?
C1 N1 Pd1 95.36(8) . . ?
C11 N2 C24 125.39(13) . . ?
C11 N2 H2N 116.3 . . ?
C24 N2 H2N 118.3 . . ?
N1 C1 C2 125.11(15) . . ?
N1 C1 C5 125.86(15) . . ?
C2 C1 C5 108.87(14) . . ?
N1 C1 Fe1 125.80(10) . . ?
C2 C1 Fe1 67.92(8) . . ?
C5 C1 Fe1 68.79(8) . . ?
N1 C1 Pd1 51.94(7) . . ?
C2 C1 Pd1 106.15(11) . . ?
C5 C1 Pd1 112.36(9) . . ?
Fe1 C1 Pd1 73.92(4) . . ?
C3 C2 C1 106.44(17) . . ?
C3 C2 Fe1 68.64(9) . . ?
C1 C2 Fe1 72.31(8) . . ?
C3 C2 H2 126.8 . . ?
C1 C2 H2 126.8 . . ?
Fe1 C2 H2 123.9 . . ?
C4 C3 C2 108.87(16) . . ?
C4 C3 Fe1 70.49(9) . . ?
C2 C3 Fe1 70.90(9) . . ?
C4 C3 H3 125.6 . . ?
C2 C3 H3 125.6 . . ?
Fe1 C3 H3 124.6 . . ?
C3 C4 C5 108.98(15) . . ?
C3 C4 Fe1 69.33(10) . . ?
C5 C4 Fe1 71.45(9) . . ?
C3 C4 H4 125.5 . . ?
C5 C4 H4 125.5 . . ?
Fe1 C4 H4 125.3 . . ?
C4 C5 C1 106.67(16) . . ?
C4 C5 Fe1 68.70(10) . . ?
C1 C5 Fe1 71.56(9) . . ?
C4 C5 H5 126.7 . . ?
C1 C5 H5 126.7 . . ?
Fe1 C5 H5 124.7 . . ?
C7 C6 C10 107.74(12) . . ?
C7 C6 P1 122.38(11) . . ?
C10 C6 P1 128.11(10) . . ?
C7 C6 Fe1 68.67(8) . . ?
C10 C6 Fe1 68.27(7) . . ?
P1 C6 Fe1 116.61(6) . . ?
C8 C7 C6 107.73(13) . . ?
C8 C7 Fe1 69.27(9) . . ?
C6 C7 Fe1 71.28(8) . . ?
C8 C7 H7 126.1 . . ?
C6 C7 H7 126.1 . . ?
Fe1 C7 H7 124.9 . . ?
C7 C8 C9 108.49(13) . . ?
C7 C8 Fe1 70.88(8) . . ?
C9 C8 Fe1 69.71(8) . . ?
C7 C8 H8 125.8 . . ?
C9 C8 H8 125.8 . . ?
Fe1 C8 H8 125.2 . . ?
C10 C9 C8 108.73(13) . . ?
C10 C9 Fe1 70.49(7) . . ?
C8 C9 Fe1 69.91(8) . . ?
C10 C9 H9 125.6 . . ?
C8 C9 H9 125.6 . . ?
Fe1 C9 H9 125.6 . . ?
C9 C10 C6 107.23(12) . . ?
C9 C10 Fe1 69.37(7) . . ?
C6 C10 Fe1 71.55(7) . . ?
C9 C10 H10 126.4 . . ?
C6 C10 H10 126.4 . . ?
Fe1 C10 H10 124.3 . . ?
N1 C11 N2 126.45(14) . . ?
N1 C11 H11 116.8 . . ?
N2 C11 H11 116.8 . . ?
C17 C12 C13 120.24(13) . . ?
C17 C12 P1 122.11(11) . . ?
C13 C12 P1 117.61(11) . . ?
C14 C13 C12 119.56(16) . . ?
C14 C13 H13 120.2 . . ?
C12 C13 H13 120.2 . . ?
C13 C14 C15 120.15(16) . . ?
C13 C14 H14 119.9 . . ?
C15 C14 H14 119.9 . . ?
C16 C15 C14 120.19(15) . . ?
C16 C15 H15 119.9 . . ?
C14 C15 H15 119.9 . . ?
C15 C16 C17 120.40(16) . . ?
C15 C16 H16 119.8 . . ?
C17 C16 H16 119.8 . . ?
C12 C17 C16 119.27(15) . . ?
C12 C17 H17 120.4 . . ?
C16 C17 H17 120.4 . . ?
C23 C18 C19 119.71(13) . . ?
C23 C18 P1 120.00(11) . . ?
C19 C18 P1 120.10(11) . . ?
C20 C19 C18 120.01(14) . . ?
C20 C19 H19 120.0 . . ?
C18 C19 H19 120.0 . . ?
C19 C20 C21 119.83(15) . . ?
C19 C20 H20 120.1 . . ?
C21 C20 H20 120.1 . . ?
C22 C21 C20 120.54(15) . . ?
C22 C21 H21 119.7 . . ?
C20 C21 H21 119.7 . . ?
C21 C22 C23 120.01(15) . . ?
C21 C22 H22 120.0 . . ?
C23 C22 H22 120.0 . . ?
C18 C23 C22 119.90(14) . . ?
C18 C23 H23 120.1 . . ?
C22 C23 H23 120.1 . . ?
C25D C24 N2 108.3(4) . . ?
C25 C24 N2 115.59(17) . . ?
C25D C24 C26 126.6(4) . . ?
C25 C24 C26 113.78(18) . . ?
N2 C24 C26 109.20(14) . . ?
C25 C24 H24A 105.0 . . ?
N2 C24 H24A 106.1 . . ?
C26 C24 H24A 106.3 . . ?
C25D C24 H24B 102.4 . . ?
N2 C24 H24B 103.9 . . ?
C26 C24 H24B 104.0 . . ?
C24 C25 H25A 109.5 . . ?
C24 C25 H25B 109.5 . . ?
H25A C25 H25B 109.5 . . ?
C24 C25 H25C 109.5 . . ?
H25A C25 H25C 109.5 . . ?
H25B C25 H25C 109.5 . . ?
C24 C25D H25D 109.5 . . ?
C24 C25D H25E 109.5 . . ?
H25D C25D H25E 109.5 . . ?
C24 C25D H25F 109.5 . . ?
H25D C25D H25F 109.5 . . ?
H25E C25D H25F 109.5 . . ?
C24 C26 H26A 109.5 . . ?
C24 C26 H26B 109.5 . . ?
H26A C26 H26B 109.5 . . ?
C24 C26 H26C 109.5 . . ?
H26A C26 H26C 109.5 . . ?
H26B C26 H26C 109.5 . . ?
C28 C27 C32 119.23(12) . . ?
C28 C27 P2 121.19(10) . . ?
C32 C27 P2 119.57(10) . . ?
C29 C28 C27 119.91(14) . . ?
C29 C28 H28 120.0 . . ?
C27 C28 H28 120.0 . . ?
C30 C29 C28 120.44(14) . . ?
C30 C29 H29 119.8 . . ?
C28 C29 H29 119.8 . . ?
C29 C30 C31 119.93(14) . . ?
C29 C30 H30 120.0 . . ?
C31 C30 H30 120.0 . . ?
C32 C31 C30 120.10(14) . . ?
C32 C31 H31 119.9 . . ?
C30 C31 H31 119.9 . . ?
C31 C32 C27 120.37(13) . . ?
C31 C32 H32 119.8 . . ?
C27 C32 H32 119.8 . . ?
C38 C33 C34 119.49(12) . . ?
C38 C33 P2 119.59(10) . . ?
C34 C33 P2 120.74(10) . . ?
C35 C34 C33 119.99(13) . . ?
C35 C34 H34 120.0 . . ?
C33 C34 H34 120.0 . . ?
C34 C35 C36 120.22(13) . . ?
C34 C35 H35 119.9 . . ?
C36 C35 H35 119.9 . . ?
C37 C36 C35 120.05(13) . . ?
C37 C36 H36 120.0 . . ?
C35 C36 H36 120.0 . . ?
C36 C37 C38 120.20(13) . . ?
C36 C37 H37 119.9 . . ?
C38 C37 H37 119.9 . . ?
C37 C38 C33 120.04(13) . . ?
C37 C38 H38 120.0 . . ?
C33 C38 H38 120.0 . . ?
C44 C39 C40 119.22(13) . . ?
C44 C39 P2 118.33(10) . . ?
C40 C39 P2 122.37(10) . . ?
C41 C40 C39 120.12(14) . . ?
C41 C40 H40 119.9 . . ?
C39 C40 H40 119.9 . . ?
C42 C41 C40 120.22(14) . . ?
C42 C41 H41 119.9 . . ?
C40 C41 H41 119.9 . . ?
C41 C42 C43 120.08(14) . . ?
C41 C42 H42 120.0 . . ?
C43 C42 H42 120.0 . . ?
C42 C43 C44 120.20(15) . . ?
C42 C43 H43 119.9 . . ?
C44 C43 H43 119.9 . . ?
C43 C44 C39 120.14(14) . . ?
C43 C44 H44 119.9 . . ?
C39 C44 H44 119.9 . . ?
F32 P3 F34 90.33(8) . . ?
F32 P3 F36 91.01(8) . . ?
F34 P3 F36 91.16(7) . . ?
F32 P3 F33 91.16(8) . . ?
F34 P3 F33 90.04(7) . . ?
F36 P3 F33 177.51(7) . . ?
F32 P3 F35 179.29(8) . . ?
F34 P3 F35 90.25(7) . . ?
F36 P3 F35 89.40(6) . . ?
F33 P3 F35 88.42(6) . . ?
F32 P3 F31 90.14(7) . . ?
F34 P3 F31 179.17(7) . . ?
F36 P3 F31 89.52(6) . . ?
F33 P3 F31 89.26(6) . . ?
F35 P3 F31 89.28(6) . . ?
F45 P4 F43 179.62(6) . . ?
F45 P4 F41 90.22(5) . . ?
F43 P4 F41 89.98(5) . . ?
F45 P4 F42 90.26(5) . . ?
F43 P4 F42 90.06(5) . . ?
F41 P4 F42 89.94(5) . . ?
F45 P4 F46 89.98(5) . . ?
F43 P4 F46 89.82(5) . . ?
F41 P4 F46 179.80(6) . . ?
F42 P4 F46 90.01(5) . . ?
F45 P4 F44 89.79(5) . . ?
F43 P4 F44 89.89(5) . . ?
F41 P4 F44 90.21(6) . . ?
F42 P4 F44 179.84(7) . . ?
F46 P4 F44 89.84(6) . . ?

loop_
_geom_bond_atom_site_label_1
_geom_bond_atom_site_label_2
_geom_bond_distance
_geom_bond_site_symmetry_2
_geom_bond_publ_flag
Pd1 N1 2.0379(12) . ?
Pd1 P1 2.2105(3) . ?
Pd1 P2 2.2841(3) . ?
Pd1 C1 2.5768(14) . ?
Pd1 Fe1 2.8523(2) . ?
Fe1 C3 2.0415(15) . ?
Fe1 C4 2.0568(17) . ?
Fe1 C9 2.0577(13) . ?
Fe1 C8 2.0602(14) . ?
Fe1 C2 2.0714(15) . ?
Fe1 C10 2.0725(13) . ?
Fe1 C7 2.0813(16) . ?
Fe1 C5 2.0928(16) . ?
Fe1 C6 2.1163(13) . ?
Fe1 C1 2.1296(14) . ?
P1 C6 1.7813(14) . ?
P1 C12 1.8022(13) . ?
P1 C18 1.8041(14) . ?
P2 C33 1.8166(13) . ?
P2 C39 1.8176(13) . ?
P2 C27 1.8202(13) . ?
N1 C11 1.3007(19) . ?
N1 C1 1.3982(17) . ?
N2 C11 1.3127(19) . ?
N2 C24 1.478(2) . ?
N2 H2N 0.7759 . ?
C1 C2 1.430(2) . ?
C1 C5 1.432(2) . ?
C2 C3 1.423(2) . ?
C2 H2 0.9500 . ?
C3 C4 1.408(3) . ?
C3 H3 0.9500 . ?
C4 C5 1.415(2) . ?
C4 H4 0.9500 . ?
C5 H5 0.9500 . ?
C6 C7 1.4378(19) . ?
C6 C10 1.4395(19) . ?
C7 C8 1.411(2) . ?
C7 H7 0.9500 . ?
C8 C9 1.421(2) . ?
C8 H8 0.9500 . ?
C9 C10 1.4176(19) . ?
C9 H9 0.9500 . ?
C10 H10 0.9500 . ?
C11 H11 0.9500 . ?
C12 C17 1.391(2) . ?
C12 C13 1.396(2) . ?
C13 C14 1.385(2) . ?
C13 H13 0.9500 . ?
C14 C15 1.386(3) . ?
C14 H14 0.9500 . ?
C15 C16 1.380(3) . ?
C15 H15 0.9500 . ?
C16 C17 1.392(2) . ?
C16 H16 0.9500 . ?
C17 H17 0.9500 . ?
C18 C23 1.391(2) . ?
C18 C19 1.3994(19) . ?
C19 C20 1.385(2) . ?
C19 H19 0.9500 . ?
C20 C21 1.387(2) . ?
C20 H20 0.9500 . ?
C21 C22 1.381(3) . ?
C21 H21 0.9500 . ?
C22 C23 1.391(2) . ?
C22 H22 0.9500 . ?
C23 H23 0.9500 . ?
C24 C25D 1.306(7) . ?
C24 C25 1.471(3) . ?
C24 C26 1.504(2) . ?
C24 H24A 0.9838 . ?
C24 H24B 1.0001 . ?
C25 H25A 0.9800 . ?
C25 H25B 0.9800 . ?
C25 H25C 0.9800 . ?
C25D H25D 0.9800 . ?
C25D H25E 0.9800 . ?
C25D H25F 0.9800 . ?
C26 H26A 0.9800 . ?
C26 H26B 0.9800 . ?
C26 H26C 0.9800 . ?
C27 C28 1.3952(18) . ?
C27 C32 1.3968(19) . ?
C28 C29 1.391(2) . ?
C28 H28 0.9500 . ?
C29 C30 1.383(2) . ?
C29 H29 0.9500 . ?
C30 C31 1.386(2) . ?
C30 H30 0.9500 . ?
C31 C32 1.386(2) . ?
C31 H31 0.9500 . ?
C32 H32 0.9500 . ?
C33 C38 1.3956(18) . ?
C33 C34 1.4021(18) . ?
C34 C35 1.3892(19) . ?
C34 H34 0.9500 . ?
C35 C36 1.390(2) . ?
C35 H35 0.9500 . ?
C36 C37 1.386(2) . ?
C36 H36 0.9500 . ?
C37 C38 1.394(2) . ?
C37 H37 0.9500 . ?
C38 H38 0.9500 . ?
C39 C44 1.3921(19) . ?
C39 C40 1.3956(18) . ?
C40 C41 1.391(2) . ?
C40 H40 0.9500 . ?
C41 C42 1.379(2) . ?
C41 H41 0.9500 . ?
C42 C43 1.382(3) . ?
C42 H42 0.9500 . ?
C43 C44 1.391(2) . ?
C43 H43 0.9500 . ?
C44 H44 0.9500 . ?
P3 F32 1.5825(12) . ?
P3 F34 1.5886(12) . ?
P3 F36 1.5894(11) . ?
P3 F33 1.6047(11) . ?
P3 F35 1.6068(11) . ?
P3 F31 1.6109(11) . ?
P4 F45 1.5943(9) . ?
P4 F43 1.6020(9) . ?
P4 F41 1.6037(9) . ?
P4 F42 1.6038(9) . ?
P4 F46 1.6054(9) . ?
P4 F44 1.6062(9) . ?
